data_7022946
loop_
_publ_author_name
'Alagesan, Mani'
'Bhuvanesh, Nattamai S. P.'
'Dharmaraj, Nallasamy'

_publ_section_title
;
 Potentially cytotoxic new copper(II) hydrazone complexes: synthesis,
 crystal structure and biological properties.
;
_journal_issue 19
_journal_name_full 'Dalton transactions (Cambridge, England : 2003)'
_journal_page_first 7210
_journal_page_last 7223
_journal_paper_doi 10.1039/c3dt50371b
_journal_volume 42
_journal_year 2013
_chemical_formula_sum 'C13 H14 Cl Cu N3 O2 S'
_chemical_formula_weight 375.32
_chemical_name_systematic
;
?
;
_space_group_IT_number 14
_symmetry_cell_setting monoclinic
_symmetry_space_group_name_Hall '-P 2ybc'
_symmetry_space_group_name_H-M 'P 1 21/c 1'
_atom_sites_solution_hydrogens geom
_atom_sites_solution_primary direct
_atom_sites_solution_secondary difmap
_audit_creation_method SHELXL-97
_cell_angle_alpha 90.00
_cell_angle_beta 99.366(7)
_cell_angle_gamma 90.00
_cell_formula_units_Z 4
_cell_length_a 7.1463(7)
_cell_length_b 11.4225(11)
_cell_length_c 18.1483(18)
_cell_measurement_reflns_used 944
_cell_measurement_temperature 110(2)
_cell_measurement_theta_max 61.45
_cell_measurement_theta_min 4.59
_cell_volume 1461.7(2)
_computing_cell_refinement
;
CELL-NOW (Sheldrick, 2003) and SAINT (BRUKER-NONIUS, 2003)
;
_computing_data_collection 'FRAMBO (BRUKER-NONIUS, 2003)'
_computing_data_reduction 'Bruker APEX2'
_computing_molecular_graphics 'X-SEED (Barbour, 2001)'
_computing_publication_material 'Bruker SHELXTL'
_computing_structure_refinement 'SHELXL-97 (Sheldrick, 2008)'
_computing_structure_solution 'SHELXS-97 (Sheldrick, 2008)'
_diffrn_ambient_temperature 110(2)
_diffrn_measured_fraction_theta_full 0.993
_diffrn_measured_fraction_theta_max 0.993
_diffrn_measurement_device_type 'BRUKER GADDS D8 Discover'
_diffrn_measurement_method 'phi and omega scans'
_diffrn_radiation_monochromator graphite
_diffrn_radiation_source 'fine-focus sealed tube'
_diffrn_radiation_type CuK\a
_diffrn_radiation_wavelength 1.54178
_diffrn_reflns_av_R_equivalents 0.0640
_diffrn_reflns_av_sigmaI/netI 0.0271
_diffrn_reflns_limit_h_max 7
_diffrn_reflns_limit_h_min -7
_diffrn_reflns_limit_k_max 12
_diffrn_reflns_limit_k_min -12
_diffrn_reflns_limit_l_max 20
_diffrn_reflns_limit_l_min -20
_diffrn_reflns_number 32062
_diffrn_reflns_theta_full 59.98
_diffrn_reflns_theta_max 59.98
_diffrn_reflns_theta_min 4.59
_diffrn_standards_decay_% 0
_diffrn_standards_interval_count 0
_diffrn_standards_number 0
_exptl_absorpt_coefficient_mu 5.195
_exptl_absorpt_correction_T_max 0.8597
_exptl_absorpt_correction_T_min 0.7125
_exptl_absorpt_correction_type multi-scan
_exptl_absorpt_process_details 'SADABS; (Sheldrick, 2006)'
_exptl_crystal_colour green
_exptl_crystal_density_diffrn 1.706
_exptl_crystal_density_method 'not measured'
_exptl_crystal_description block
_exptl_crystal_F_000 764
_exptl_crystal_size_max 0.07
_exptl_crystal_size_mid 0.04
_exptl_crystal_size_min 0.03
_refine_diff_density_max 0.322
_refine_diff_density_min -0.516
_refine_diff_density_rms 0.096
_refine_ls_extinction_method none
_refine_ls_goodness_of_fit_ref 1.109
_refine_ls_hydrogen_treatment constr
_refine_ls_matrix_type full
_refine_ls_number_parameters 192
_refine_ls_number_reflns 2146
_refine_ls_number_restraints 0
_refine_ls_restrained_S_all 1.109
_refine_ls_R_factor_all 0.0359
_refine_ls_R_factor_gt 0.0307
_refine_ls_shift/su_max 0.002
_refine_ls_shift/su_mean 0.000
_refine_ls_structure_factor_coef Fsqd
_refine_ls_weighting_details 'calc w=1/[\s^2^(Fo^2^)+(0.0526P)^2^+0.0000P] where P=(Fo^2^+2Fc^2^)/3'
_refine_ls_weighting_scheme calc
_refine_ls_wR_factor_gt 0.0825
_refine_ls_wR_factor_ref 0.0835
_reflns_number_gt 1805
_reflns_number_total 2146
_reflns_threshold_expression >2sigma(I)
_cod_data_source_file c3dt50371b.txt
_cod_data_source_block new_a
_cod_depositor_comments
;
The following automatic conversions were performed:

'_symmetry_cell_setting' value 'Monoclinic' changed to 'monoclinic'
according to /home/saulius/struct/CIF-dictionaries/cif_core.dic
dictionary named 'cif_core.dic' version 2.4.2 from 2011-04-26.

Automatic conversion script
Id: cif_fix_values 1891 2012-01-12 08:04:46Z andrius 
;
_cod_original_sg_symbol_H-M P2(1)/c
_cod_database_code 7022946

loop_
_symmetry_equiv_pos_as_xyz
'x, y, z'
'-x, y+1/2, -z+1/2'
'-x, -y, -z'
'x, -y-1/2, z-1/2'

loop_
_atom_site_label
_atom_site_type_symbol
_atom_site_fract_x
_atom_site_fract_y
_atom_site_fract_z
_atom_site_U_iso_or_equiv
_atom_site_adp_type
_atom_site_occupancy
_atom_site_symmetry_multiplicity
_atom_site_calc_flag
_atom_site_refinement_flags
Cu1 Cu 0.21190(6) 0.68906(3) 1.03936(2) 0.01408(16) Uani 1 1 d .
Cl1 Cl 0.13709(11) 0.83805(6) 1.10809(4) 0.0210(2) Uani 1 1 d .
S1 S 0.38810(12) 0.39112(7) 1.23247(4) 0.0228(2) Uani 1 1 d .
C1 C 0.1998(4) 0.5595(2) 0.90714(16) 0.0129(6) Uani 1 1 d .
C2 C 0.1714(4) 0.6822(2) 0.88175(16) 0.0128(6) Uani 1 1 d .
C3 C 0.1382(4) 0.8746(3) 0.91854(16) 0.0167(7) Uani 1 1 d .
H3A H 0.1277 0.9297 0.9569 0.020 Uiso 1 1 calc R
C4 C 0.1294(4) 0.9144(3) 0.84603(17) 0.0187(7) Uani 1 1 d .
H4A H 0.1133 0.9954 0.8350 0.022 Uiso 1 1 calc R
C5 C 0.1443(4) 0.8347(3) 0.78983(17) 0.0183(7) Uani 1 1 d .
H5A H 0.1424 0.8603 0.7399 0.022 Uiso 1 1 calc R
C6 C 0.1620(4) 0.7170(3) 0.80773(16) 0.0159(7) Uani 1 1 d .
H6A H 0.1676 0.6604 0.7698 0.019 Uiso 1 1 calc R
C7 C 0.2061(4) 0.4606(3) 0.85472(16) 0.0194(7) Uani 1 1 d .
H7A H 0.1396 0.3931 0.8715 0.029 Uiso 1 1 calc R
H7B H 0.3384 0.4396 0.8534 0.029 Uiso 1 1 calc R
H7C H 0.1444 0.4838 0.8046 0.029 Uiso 1 1 calc R
C8 C 0.2721(4) 0.4650(2) 1.08848(16) 0.0136(7) Uani 1 1 d .
C9 C 0.3148(4) 0.3657(3) 1.13918(16) 0.0159(7) Uani 1 1 d .
C10 C 0.3082(4) 0.2438(2) 1.12288(15) 0.0093(6) Uani 1 1 d .
H10A H 0.2730 0.2107 1.0746 0.011 Uiso 1 1 calc R
C11 C 0.3622(4) 0.1792(3) 1.18981(18) 0.0213(7) Uani 1 1 d .
H11A H 0.3641 0.0961 1.1912 0.026 Uiso 1 1 calc R
C12 C 0.4107(4) 0.2461(3) 1.25150(18) 0.0220(7) Uani 1 1 d .
H12A H 0.4526 0.2152 1.3000 0.026 Uiso 1 1 calc R
C13 C 0.5970(5) 0.8473(3) 1.05302(19) 0.0275(8) Uani 1 1 d .
H13A H 0.7358 0.8453 1.0648 0.041 Uiso 1 1 calc R
H13B H 0.5462 0.8893 1.0925 0.041 Uiso 1 1 calc R
H13C H 0.5585 0.8875 1.0053 0.041 Uiso 1 1 calc R
N1 N 0.2214(3) 0.54995(19) 0.97889(13) 0.0124(5) Uani 1 1 d .
N3 N 0.2590(3) 0.44375(19) 1.01525(13) 0.0140(5) Uani 1 1 d .
N2 N 0.1610(3) 0.7616(2) 0.93663(13) 0.0132(5) Uani 1 1 d .
O1 O 0.2540(3) 0.56581(16) 1.11777(10) 0.0162(5) Uani 1 1 d .
O2 O 0.5255(3) 0.73094(16) 1.04786(11) 0.0183(5) Uani 1 1 d .
H2O H 0.5979 0.6820 1.0312 0.027 Uiso 1 1 d R

loop_
_atom_site_aniso_label
_atom_site_aniso_U_11
_atom_site_aniso_U_22
_atom_site_aniso_U_33
_atom_site_aniso_U_23
_atom_site_aniso_U_13
_atom_site_aniso_U_12
Cu1 0.0190(3) 0.0134(3) 0.0103(3) -0.00055(17) 0.00349(18) 0.00329(17)
Cl1 0.0296(5) 0.0191(4) 0.0152(4) -0.0028(3) 0.0065(3) 0.0084(3)
S1 0.0311(5) 0.0213(4) 0.0159(4) 0.0028(3) 0.0032(3) -0.0022(3)
C1 0.0096(16) 0.0152(15) 0.0141(17) -0.0004(12) 0.0026(12) 0.0002(11)
C2 0.0086(16) 0.0163(16) 0.0132(16) -0.0004(12) 0.0012(11) -0.0003(11)
C3 0.0175(17) 0.0153(16) 0.0168(18) -0.0015(13) 0.0017(13) 0.0015(12)
C4 0.0185(18) 0.0160(16) 0.0212(18) 0.0034(14) 0.0024(13) 0.0022(12)
C5 0.0173(17) 0.0237(17) 0.0142(17) 0.0049(13) 0.0032(12) 0.0032(13)
C6 0.0141(16) 0.0199(17) 0.0134(16) -0.0021(13) 0.0019(12) 0.0007(12)
C7 0.0243(18) 0.0186(16) 0.0157(17) -0.0018(13) 0.0047(13) -0.0006(13)
C8 0.0101(16) 0.0152(16) 0.0165(17) 0.0002(13) 0.0051(12) 0.0007(11)
C9 0.0138(17) 0.0207(16) 0.0150(17) 0.0013(13) 0.0076(12) 0.0001(12)
C10 0.0066(15) 0.0120(14) 0.0099(15) 0.0030(12) 0.0031(11) -0.0037(11)
C11 0.0220(19) 0.0129(16) 0.030(2) 0.0048(14) 0.0074(14) 0.0009(13)
C12 0.0209(19) 0.0240(18) 0.0211(18) 0.0105(14) 0.0031(13) -0.0032(14)
C13 0.027(2) 0.0236(18) 0.033(2) -0.0082(16) 0.0089(15) -0.0056(15)
N1 0.0121(14) 0.0121(13) 0.0130(14) 0.0026(10) 0.0023(10) -0.0002(10)
N3 0.0184(14) 0.0111(13) 0.0127(14) 0.0025(10) 0.0031(10) 0.0018(10)
N2 0.0119(14) 0.0148(13) 0.0133(13) -0.0009(11) 0.0028(10) 0.0015(10)
O1 0.0225(12) 0.0145(11) 0.0122(11) -0.0021(8) 0.0043(9) 0.0034(8)
O2 0.0165(12) 0.0111(10) 0.0279(13) -0.0019(9) 0.0059(9) 0.0023(8)

loop_
_atom_type_symbol
_atom_type_description
_atom_type_scat_dispersion_real
_atom_type_scat_dispersion_imag
_atom_type_scat_source
C C 0.0181 0.0091 'International Tables Vol C Tables 4.2.6.8 and 6.1.1.4'
H H 0.0000 0.0000 'International Tables Vol C Tables 4.2.6.8 and 6.1.1.4'
N N 0.0311 0.0180 'International Tables Vol C Tables 4.2.6.8 and 6.1.1.4'
O O 0.0492 0.0322 'International Tables Vol C Tables 4.2.6.8 and 6.1.1.4'
S S 0.3331 0.5567 'International Tables Vol C Tables 4.2.6.8 and 6.1.1.4'
Cl Cl 0.3639 0.7018 'International Tables Vol C Tables 4.2.6.8 and 6.1.1.4'
Cu Cu -1.9646 0.5888 'International Tables Vol C Tables 4.2.6.8 and 6.1.1.4'

loop_
_geom_angle_atom_site_label_1
_geom_angle_atom_site_label_2
_geom_angle_atom_site_label_3
_geom_angle
N1 Cu1 O1 79.03(9)
N1 Cu1 N2 80.29(9)
O1 Cu1 N2 159.19(9)
N1 Cu1 Cl1 167.85(7)
O1 Cu1 Cl1 99.35(6)
N2 Cu1 Cl1 100.37(7)
N1 Cu1 O2 94.94(9)
O1 Cu1 O2 93.88(8)
N2 Cu1 O2 90.20(9)
Cl1 Cu1 O2 97.19(6)
C12 S1 C9 92.24(15)
N1 C1 C2 112.5(2)
N1 C1 C7 124.9(3)
C2 C1 C7 122.6(3)
N2 C2 C6 121.2(3)
N2 C2 C1 115.2(2)
C6 C2 C1 123.6(3)
N2 C3 C4 122.5(3)
N2 C3 H3A 118.8
C4 C3 H3A 118.8
C3 C4 C5 119.1(3)
C3 C4 H4A 120.4
C5 C4 H4A 120.4
C6 C5 C4 118.8(3)
C6 C5 H5A 120.6
C4 C5 H5A 120.6
C5 C6 C2 119.5(3)
C5 C6 H6A 120.3
C2 C6 H6A 120.3
C1 C7 H7A 109.5
C1 C7 H7B 109.5
H7A C7 H7B 109.5
C1 C7 H7C 109.5
H7A C7 H7C 109.5
H7B C7 H7C 109.5
O1 C8 N3 125.3(3)
O1 C8 C9 117.4(2)
N3 C8 C9 117.2(2)
C10 C9 C8 129.2(3)
C10 C9 S1 111.5(2)
C8 C9 S1 119.3(2)
C11 C10 C9 109.6(3)
C11 C10 H10A 125.2
C9 C10 H10A 125.2
C12 C11 C10 114.3(3)
C12 C11 H11A 122.9
C10 C11 H11A 122.9
C11 C12 S1 112.4(2)
C11 C12 H12A 123.8
S1 C12 H12A 123.8
O2 C13 H13A 109.5
O2 C13 H13B 109.5
H13A C13 H13B 109.5
O2 C13 H13C 109.5
H13A C13 H13C 109.5
H13B C13 H13C 109.5
C1 N1 N3 122.5(2)
C1 N1 Cu1 119.48(19)
N3 N1 Cu1 118.01(17)
C8 N3 N1 106.9(2)
C3 N2 C2 119.0(2)
C3 N2 Cu1 128.4(2)
C2 N2 Cu1 112.33(18)
C8 O1 Cu1 110.63(17)
C13 O2 Cu1 122.79(17)
C13 O2 H2O 113.8
Cu1 O2 H2O 119.2

loop_
_geom_bond_atom_site_label_1
_geom_bond_atom_site_label_2
_geom_bond_distance
Cu1 N1 1.939(2)
Cu1 O1 1.9896(19)
Cu1 N3 2.019(2)
Cu1 Cl1 2.2259(8)
Cu1 O2 2.272(2)
S1 C12 1.694(3)
S1 C9 1.714(3)
C1 N1 1.291(4)
C1 C2 1.479(4)
C1 C7 1.482(4)
C2 N2 1.358(4)
C2 C6 1.392(4)
C3 N2 1.335(4)
C3 C4 1.384(4)
C3 H3A 0.9500
C4 C5 1.384(4)
C4 H4A 0.9500
C5 C6 1.384(4)
C5 H5A 0.9500
C6 H6A 0.9500
C7 H7A 0.9800
C7 H7B 0.9800
C7 H7C 0.9800
C8 O1 1.284(3)
C8 N3 1.339(4)
C8 C9 1.461(4)
C9 C10 1.422(4)
C10 C11 1.420(4)
C10 H10A 0.9500
C11 C12 1.353(5)
C11 H11A 0.9500
C12 H12A 0.9500
C13 O2 1.422(4)
C13 H13A 0.9800
C13 H13B 0.9800
C13 H13C 0.9800
N1 N3 1.386(3)
O2 H2O 0.8500

loop_
_geom_torsion_atom_site_label_1
_geom_torsion_atom_site_label_2
_geom_torsion_atom_site_label_3
_geom_torsion_atom_site_label_4
_geom_torsion
N1 C1 C2 N2 -3.9(4)
C7 C1 C2 N2 177.3(3)
N1 C1 C2 C6 174.0(3)
C7 C1 C2 C6 -4.9(4)
N2 C3 C4 C5 0.1(5)
C3 C4 C5 C6 1.9(5)
C4 C5 C6 C2 -2.4(4)
N2 C2 C6 C5 0.9(4)
C1 C2 C6 C5 -176.9(3)
O1 C8 C9 C10 167.3(3)
N3 C8 C9 C10 -14.1(4)
O1 C8 C9 S1 -13.9(4)
N3 C8 C9 S1 164.7(2)
C12 S1 C9 C10 -0.1(2)
C12 S1 C9 C8 -179.1(2)
C8 C9 C10 C11 179.8(3)
S1 C9 C10 C11 0.9(3)
C9 C10 C11 C12 -1.6(4)
C10 C11 C12 S1 1.5(4)
C9 S1 C12 C11 -0.8(3)
C2 C1 N1 N3 -176.9(2)
C7 C1 N1 N3 2.0(4)
C2 C1 N1 Cu1 0.5(3)
C7 C1 N1 Cu1 179.3(2)
O1 Cu1 N1 C1 179.5(2)
N2 Cu1 N1 C1 1.8(2)
Cl1 Cu1 N1 C1 96.0(4)
O2 Cu1 N1 C1 -87.5(2)
O1 Cu1 N1 N3 -3.08(18)
N2 Cu1 N1 N3 179.3(2)
Cl1 Cu1 N1 N3 -86.5(4)
O2 Cu1 N1 N3 89.92(19)
O1 C8 N3 N1 -0.5(4)
C9 C8 N3 N1 -179.0(2)
C1 N1 N3 C8 -179.8(2)
Cu1 N1 N3 C8 2.8(3)
C4 C3 N2 C2 -1.6(4)
C4 C3 N2 Cu1 171.1(2)
C6 C2 N2 C3 1.1(4)
C1 C2 N2 C3 179.0(2)
C6 C2 N2 Cu1 -172.7(2)
C1 C2 N2 Cu1 5.2(3)
N1 Cu1 N2 C3 -177.0(2)
O1 Cu1 N2 C3 176.5(2)
Cl1 Cu1 N2 C3 15.4(2)
O2 Cu1 N2 C3 -82.0(2)
N1 Cu1 N2 C2 -3.85(19)
O1 Cu1 N2 C2 -10.4(4)
Cl1 Cu1 N2 C2 -171.53(18)
O2 Cu1 N2 C2 91.12(19)
N3 C8 O1 Cu1 -1.9(3)
C9 C8 O1 Cu1 176.60(19)
N1 Cu1 O1 C8 2.52(18)
N2 Cu1 O1 C8 9.1(4)
Cl1 Cu1 O1 C8 170.29(17)
O2 Cu1 O1 C8 -91.76(18)
N1 Cu1 O2 C13 148.2(2)
O1 Cu1 O2 C13 -132.5(2)
N2 Cu1 O2 C13 67.9(2)
Cl1 Cu1 O2 C13 -32.6(2)
